data_7060250
loop_
_publ_author_name
'Zahmati Eraj, Malihe'
'Eriksson, Lars'
'Alibolandi, Mona'
'Babaei, Maryam'
'Saljooghi, Amir Sh.'
'Ramezani, Mohammad'

_publ_section_title
;
 Synthesis, X-ray structure, antiproliferative activity, interaction with
 HSA and docking studies of three novel mono and binuclear copper
 complexes containing the maltol ligand
;
_journal_issue 46
_journal_name_full 'New Journal of Chemistry'
_journal_page_first 20101
_journal_page_last 20114
_journal_paper_doi 10.1039/D0NJ03552A
_journal_volume 44
_journal_year 2020
_chemical_formula_moiety 'C16 H13 Cu N2 O3, F6 P'
_chemical_formula_sum 'C16 H13 Cu F6 N2 O3 P'
_chemical_formula_weight 489.79
_space_group_crystal_system monoclinic
_space_group_IT_number 14
_space_group_name_Hall '-P 2ybc'
_space_group_name_H-M_alt 'P 1 21/c 1'
_atom_sites_solution_hydrogens geom
_atom_sites_solution_primary direct
_atom_sites_solution_secondary difmap
_audit_creation_method SHELXL-2016/6
_audit_update_record
;
2019-09-29 deposited with the CCDC.	2020-10-30 downloaded from the CCDC.
;
_cell_angle_alpha 90
_cell_angle_beta 101.928(2)
_cell_angle_gamma 90
_cell_formula_units_Z 4
_cell_length_a 8.0772(2)
_cell_length_b 14.8170(3)
_cell_length_c 15.2106(3)
_cell_measurement_reflns_used 10743
_cell_measurement_temperature 293(2)
_cell_measurement_theta_max 30.4010
_cell_measurement_theta_min 3.5040
_cell_volume 1781.10(7)
_computing_cell_refinement 'CrysAlisPro 1.171.38.43 (Rigaku OD, 2015)'
_computing_data_collection 'CrysAlisPro 1.171.38.43 (Rigaku OD, 2015)'
_computing_data_reduction 'CrysAlisPro 1.171.38.43 (Rigaku OD, 2015)'
_computing_structure_refinement 'SHELXL-2016/6 (Sheldrick, 2016)'
_computing_structure_solution 'SHELXT 2014/5 (Sheldrick, 2014)'
_diffrn_ambient_temperature 293(2)
_diffrn_detector_area_resol_mean 16.5467
_diffrn_measured_fraction_theta_full 0.998
_diffrn_measured_fraction_theta_max 0.998
_diffrn_measurement_device_type 'Xcalibur, Sapphire3'
_diffrn_measurement_method '\w and \f scans to fill Ewald sphere'
_diffrn_radiation_monochromator graphite
_diffrn_radiation_source 'Enhance (Mo) X-ray Source'
_diffrn_radiation_type MoK\a
_diffrn_radiation_wavelength 0.71073
_diffrn_reflns_av_R_equivalents 0.0269
_diffrn_reflns_av_unetI/netI 0.0152
_diffrn_reflns_Laue_measured_fraction_full 0.998
_diffrn_reflns_Laue_measured_fraction_max 0.998
_diffrn_reflns_limit_h_max 10
_diffrn_reflns_limit_h_min -10
_diffrn_reflns_limit_k_max 18
_diffrn_reflns_limit_k_min -18
_diffrn_reflns_limit_l_max 19
_diffrn_reflns_limit_l_min -19
_diffrn_reflns_number 27438
_diffrn_reflns_point_group_measured_fraction_full 0.998
_diffrn_reflns_point_group_measured_fraction_max 0.998
_diffrn_reflns_theta_full 25.242
_diffrn_reflns_theta_max 26.373
_diffrn_reflns_theta_min 3.350
_exptl_absorpt_coefficient_mu 1.399
_exptl_absorpt_correction_T_max 1.00000
_exptl_absorpt_correction_T_min 0.86983
_exptl_absorpt_correction_type multi-scan
_exptl_absorpt_process_details
;
CrysAlisPro 1.171.38.43 (Rigaku Oxford Diffraction, 2015)
Empirical absorption correction using spherical harmonics,
 implemented in SCALE3 ABSPACK scaling algorithm.
;
_exptl_crystal_colour blue
_exptl_crystal_density_diffrn 1.827
_exptl_crystal_description prism
_exptl_crystal_F_000 980
_exptl_crystal_size_max 0.16
_exptl_crystal_size_mid 0.14
_exptl_crystal_size_min 0.10
_refine_diff_density_max 0.894
_refine_diff_density_min -0.730
_refine_diff_density_rms 0.083
_refine_ls_extinction_coef 0.0024(7)
_refine_ls_extinction_expression Fc^*^=kFc[1+0.001xFc^2^\l^3^/sin(2\q)]^-1/4^
_refine_ls_extinction_method 'SHELXL-2016/6 (Sheldrick 2016)'
_refine_ls_goodness_of_fit_ref 1.051
_refine_ls_hydrogen_treatment constr
_refine_ls_matrix_type full
_refine_ls_number_parameters 264
_refine_ls_number_reflns 3637
_refine_ls_number_restraints 0
_refine_ls_restrained_S_all 1.051
_refine_ls_R_factor_all 0.0530
_refine_ls_R_factor_gt 0.0485
_refine_ls_shift/su_max 0.001
_refine_ls_shift/su_mean 0.000
_refine_ls_structure_factor_coef Fsqd
_refine_ls_weighting_details 'w=1/[\s^2^(Fo^2^)+(0.0750P)^2^+3.0841P] where P=(Fo^2^+2Fc^2^)/3'
_refine_ls_weighting_scheme calc
_refine_ls_wR_factor_gt 0.1360
_refine_ls_wR_factor_ref 0.1399
_reflns_Friedel_coverage 0.000
_reflns_number_gt 3272
_reflns_number_total 3637
_reflns_threshold_expression 'I > 2\s(I)'
_cod_data_source_file d0nj03552a2.cif
_cod_data_source_block r_CCDC1
_cod_original_sg_symbol_H-M 'P 21/c'
_cod_database_code 7060250
_shelx_shelxl_version_number 2016/6
_shelx_space_group_comment
;
The symmetry employed for this shelxl refinement is uniquely defined
by the following loop, which should always be used as a source of
symmetry information in preference to the above space-group names.
They are only intended as comments.
;

loop_
_space_group_symop_operation_xyz
'x, y, z'
'-x, y+1/2, -z+1/2'
'-x, -y, -z'
'x, -y-1/2, z-1/2'

loop_
_atom_site_label
_atom_site_type_symbol
_atom_site_fract_x
_atom_site_fract_y
_atom_site_fract_z
_atom_site_U_iso_or_equiv
_atom_site_adp_type
_atom_site_occupancy
_atom_site_site_symmetry_order
_atom_site_calc_flag
_atom_site_refinement_flags_posn
_atom_site_refinement_flags_adp
_atom_site_refinement_flags_occupancy
_atom_site_disorder_assembly
_atom_site_disorder_group
Cu Cu 0.85787(5) 0.44154(3) 0.52880(3) 0.03439(17) Uani 1 1 d . . . . .
C1 C 1.0715(4) 0.6181(2) 0.7170(2) 0.0386(7) Uani 1 1 d . . . . .
C2 C 1.0257(4) 0.5480(2) 0.6594(2) 0.0335(7) Uani 1 1 d . . . . .
C3 C 1.0631(4) 0.4575(2) 0.6903(2) 0.0362(7) Uani 1 1 d . . . . .
C4 C 1.1619(5) 0.4467(3) 0.7781(3) 0.0514(10) Uani 1 1 d . . . . .
H4 H 1.193876 0.389377 0.800283 0.062 Uiso 1 1 calc R U . . .
C5 C 1.2086(6) 0.5196(3) 0.8286(3) 0.0560(10) Uani 1 1 d . . . . .
H5 H 1.275294 0.511667 0.885702 0.067 Uiso 1 1 calc R U . . .
O6 O 1.1641(4) 0.60329(19) 0.80110(17) 0.0499(6) Uani 1 1 d . . . . .
C7 C 1.0265(6) 0.7144(3) 0.6993(3) 0.0505(9) Uani 1 1 d . . . . .
H7A H 0.961371 0.735096 0.741464 0.076 Uiso 1 1 calc R U . . .
H7B H 0.961085 0.720778 0.639316 0.076 Uiso 1 1 calc R U . . .
H7C H 1.128018 0.749668 0.705678 0.076 Uiso 1 1 calc R U . . .
O8 O 0.9427(3) 0.55758(15) 0.57455(16) 0.0370(5) Uani 1 1 d . . . . .
O9 O 1.0043(3) 0.39267(16) 0.63748(17) 0.0417(6) Uani 1 1 d . . . . .
N10 N 0.6655(3) 0.49212(19) 0.43980(18) 0.0351(6) Uani 1 1 d . . . . .
C11 C 0.6291(5) 0.5799(2) 0.4266(2) 0.0406(8) Uani 1 1 d . . . . .
H11 H 0.700156 0.622640 0.459839 0.049 Uiso 1 1 calc R U . . .
C12 C 0.4888(5) 0.6085(3) 0.3649(3) 0.0480(9) Uani 1 1 d . . . . .
H12 H 0.465658 0.669753 0.356117 0.058 Uiso 1 1 calc R U . . .
C13 C 0.3836(5) 0.5447(3) 0.3166(3) 0.0504(9) Uani 1 1 d . . . . .
H13 H 0.288403 0.562575 0.274730 0.060 Uiso 1 1 calc R U . . .
C14 C 0.4198(5) 0.4544(3) 0.3306(3) 0.0463(9) Uani 1 1 d . . . . .
H14 H 0.348838 0.410811 0.298849 0.056 Uiso 1 1 calc R U . . .
C15 C 0.5636(4) 0.4295(2) 0.3925(2) 0.0363(7) Uani 1 1 d . . . . .
C16 C 0.6187(4) 0.3355(2) 0.4127(2) 0.0365(7) Uani 1 1 d . . . . .
C17 C 0.5418(5) 0.2606(3) 0.3672(3) 0.0479(9) Uani 1 1 d . . . . .
H17 H 0.448223 0.267162 0.320376 0.057 Uiso 1 1 calc R U . . .
C18 C 0.6064(6) 0.1758(3) 0.3925(3) 0.0526(10) Uani 1 1 d . . . . .
H18 H 0.555171 0.124681 0.363444 0.063 Uiso 1 1 calc R U . . .
C19 C 0.7467(6) 0.1675(3) 0.4608(3) 0.0504(9) Uani 1 1 d . . . . .
H19 H 0.792410 0.110970 0.477815 0.060 Uiso 1 1 calc R U . . .
C20 C 0.8183(5) 0.2443(3) 0.5035(3) 0.0443(8) Uani 1 1 d . . . . .
H20 H 0.912472 0.238940 0.550109 0.053 Uiso 1 1 calc R U . . .
N21 N 0.7561(4) 0.32639(19) 0.47982(19) 0.0367(6) Uani 1 1 d . . . . .
P P 0.29230(14) 0.37068(7) 0.07565(7) 0.0495(3) Uani 1 1 d . . . . .
F1 F 0.3050(10) 0.4600(3) 0.1292(3) 0.175(3) Uani 1 1 d . . . . .
F2 F 0.3836(6) 0.4223(3) 0.0092(3) 0.1337(18) Uani 1 1 d . . . . .
F3 F 0.1230(5) 0.4030(4) 0.0144(4) 0.149(2) Uani 1 1 d . . . . .
F4 F 0.2759(10) 0.2840(3) 0.0200(3) 0.178(3) Uani 1 1 d . . . . .
F5 F 0.2058(7) 0.3210(4) 0.1421(3) 0.164(2) Uani 1 1 d . . . . .
F6 F 0.4587(5) 0.3422(4) 0.1373(4) 0.157(2) Uani 1 1 d . . . . .

loop_
_atom_site_aniso_label
_atom_site_aniso_U_11
_atom_site_aniso_U_22
_atom_site_aniso_U_33
_atom_site_aniso_U_23
_atom_site_aniso_U_13
_atom_site_aniso_U_12
Cu 0.0376(3) 0.0316(3) 0.0316(2) -0.00157(15) 0.00177(17) -0.00210(15)
C1 0.0412(18) 0.0418(18) 0.0339(17) -0.0038(14) 0.0103(14) -0.0043(14)
C2 0.0325(15) 0.0373(17) 0.0310(16) -0.0022(13) 0.0072(12) -0.0007(13)
C3 0.0348(16) 0.0399(17) 0.0330(16) 0.0009(13) 0.0051(13) 0.0000(13)
C4 0.056(2) 0.048(2) 0.044(2) 0.0049(16) -0.0038(18) 0.0020(18)
C5 0.062(2) 0.064(3) 0.0344(19) -0.0017(18) -0.0069(17) -0.001(2)
O6 0.0582(16) 0.0519(16) 0.0350(13) -0.0086(11) -0.0011(11) -0.0028(13)
C7 0.068(2) 0.0379(19) 0.047(2) -0.0092(16) 0.0166(19) -0.0012(18)
O8 0.0449(13) 0.0331(12) 0.0308(12) -0.0015(9) 0.0026(10) -0.0015(10)
O9 0.0468(13) 0.0323(12) 0.0417(13) 0.0005(10) -0.0008(11) 0.0005(10)
N10 0.0350(13) 0.0372(15) 0.0330(13) -0.0018(11) 0.0068(11) 0.0013(11)
C11 0.0442(19) 0.0371(17) 0.0409(19) -0.0021(14) 0.0100(15) 0.0034(15)
C12 0.051(2) 0.045(2) 0.049(2) 0.0051(17) 0.0124(17) 0.0115(17)
C13 0.044(2) 0.066(3) 0.040(2) 0.0065(18) 0.0037(16) 0.0108(18)
C14 0.0416(19) 0.056(2) 0.0385(19) -0.0031(16) 0.0018(15) -0.0021(16)
C15 0.0364(17) 0.0425(18) 0.0306(16) -0.0022(13) 0.0082(13) -0.0015(14)
C16 0.0384(17) 0.0392(18) 0.0331(16) -0.0028(13) 0.0102(13) -0.0064(14)
C17 0.048(2) 0.048(2) 0.046(2) -0.0071(17) 0.0059(16) -0.0127(17)
C18 0.063(2) 0.040(2) 0.055(2) -0.0104(17) 0.0140(19) -0.0143(18)
C19 0.065(2) 0.0355(19) 0.054(2) 0.0019(16) 0.0179(19) -0.0030(17)
C20 0.051(2) 0.0388(18) 0.0422(19) 0.0018(15) 0.0081(16) 0.0007(16)
N21 0.0418(15) 0.0346(14) 0.0339(14) -0.0011(11) 0.0087(12) -0.0037(12)
P 0.0585(6) 0.0443(6) 0.0448(5) 0.0021(4) 0.0086(4) -0.0089(5)
F1 0.344(9) 0.079(3) 0.086(3) -0.020(2) 0.006(4) 0.017(4)
F2 0.137(4) 0.137(4) 0.138(4) 0.069(3) 0.054(3) -0.009(3)
F3 0.083(3) 0.171(5) 0.170(5) 0.038(4) -0.028(3) 0.004(3)
F4 0.351(9) 0.070(3) 0.101(3) -0.027(2) 0.022(4) 0.016(4)
F5 0.167(4) 0.218(6) 0.125(4) 0.049(4) 0.069(3) -0.075(4)
F6 0.081(2) 0.145(4) 0.216(5) 0.089(4) -0.037(3) 0.000(3)

loop_
_atom_type_symbol
_atom_type_description
_atom_type_scat_dispersion_real
_atom_type_scat_dispersion_imag
_atom_type_scat_source
C C 0.0033 0.0016 'International Tables Vol C Tables 4.2.6.8 and 6.1.1.4'
H H 0.0000 0.0000 'International Tables Vol C Tables 4.2.6.8 and 6.1.1.4'
Cu Cu 0.3201 1.2651 'International Tables Vol C Tables 4.2.6.8 and 6.1.1.4'
N N 0.0061 0.0033 'International Tables Vol C Tables 4.2.6.8 and 6.1.1.4'
O O 0.0106 0.0060 'International Tables Vol C Tables 4.2.6.8 and 6.1.1.4'
P P 0.1023 0.0942 'International Tables Vol C Tables 4.2.6.8 and 6.1.1.4'
F F 0.0171 0.0103 'International Tables Vol C Tables 4.2.6.8 and 6.1.1.4'

loop_
_geom_angle_atom_site_label_1
_geom_angle_atom_site_label_2
_geom_angle_atom_site_label_3
_geom_angle
_geom_angle_site_symmetry_1
_geom_angle_site_symmetry_3
_geom_angle_publ_flag
O8 Cu O9 85.28(10) . . ?
O8 Cu N21 176.22(11) . . ?
O9 Cu N21 97.51(11) . . ?
O8 Cu N10 94.55(11) . . ?
O9 Cu N10 164.78(11) . . ?
N21 Cu N10 82.10(12) . . ?
O6 C1 C2 120.4(3) . . ?
O6 C1 C7 113.1(3) . . ?
C2 C1 C7 126.4(3) . . ?
O8 C2 C1 123.9(3) . . ?
O8 C2 C3 116.6(3) . . ?
C1 C2 C3 119.5(3) . . ?
O9 C3 C4 124.9(3) . . ?
O9 C3 C2 118.1(3) . . ?
C4 C3 C2 117.1(3) . . ?
C5 C4 C3 119.3(4) . . ?
C5 C4 H4 120.4 . . ?
C3 C4 H4 120.4 . . ?
C4 C5 O6 123.1(4) . . ?
C4 C5 H5 118.4 . . ?
O6 C5 H5 118.4 . . ?
C5 O6 C1 120.3(3) . . ?
C1 C7 H7A 109.5 . . ?
C1 C7 H7B 109.5 . . ?
H7A C7 H7B 109.5 . . ?
C1 C7 H7C 109.5 . . ?
H7A C7 H7C 109.5 . . ?
H7B C7 H7C 109.5 . . ?
C2 O8 Cu 108.9(2) . . ?
C3 O9 Cu 109.5(2) . . ?
C11 N10 C15 119.9(3) . . ?
C11 N10 Cu 125.8(2) . . ?
C15 N10 Cu 114.2(2) . . ?
N10 C11 C12 121.6(4) . . ?
N10 C11 H11 119.2 . . ?
C12 C11 H11 119.2 . . ?
C13 C12 C11 118.7(4) . . ?
C13 C12 H12 120.6 . . ?
C11 C12 H12 120.6 . . ?
C14 C13 C12 119.8(4) . . ?
C14 C13 H13 120.1 . . ?
C12 C13 H13 120.1 . . ?
C13 C14 C15 119.0(4) . . ?
C13 C14 H14 120.5 . . ?
C15 C14 H14 120.5 . . ?
N10 C15 C14 120.9(3) . . ?
N10 C15 C16 114.5(3) . . ?
C14 C15 C16 124.6(3) . . ?
N21 C16 C17 120.8(3) . . ?
N21 C16 C15 114.7(3) . . ?
C17 C16 C15 124.6(3) . . ?
C18 C17 C16 118.9(4) . . ?
C18 C17 H17 120.5 . . ?
C16 C17 H17 120.5 . . ?
C19 C18 C17 119.7(4) . . ?
C19 C18 H18 120.1 . . ?
C17 C18 H18 120.1 . . ?
C18 C19 C20 118.8(4) . . ?
C18 C19 H19 120.6 . . ?
C20 C19 H19 120.6 . . ?
N21 C20 C19 121.8(4) . . ?
N21 C20 H20 119.1 . . ?
C19 C20 H20 119.1 . . ?
C20 N21 C16 119.9(3) . . ?
C20 N21 Cu 125.5(2) . . ?
C16 N21 Cu 114.4(2) . . ?
F4 P F6 94.1(4) . . ?
F4 P F5 87.8(3) . . ?
F6 P F5 85.7(3) . . ?
F4 P F1 178.0(3) . . ?
F6 P F1 87.7(4) . . ?
F5 P F1 93.0(4) . . ?
F4 P F3 87.8(4) . . ?
F6 P F3 178.0(4) . . ?
F5 P F3 94.5(3) . . ?
F1 P F3 90.4(3) . . ?
F4 P F2 92.9(3) . . ?
F6 P F2 93.4(3) . . ?
F5 P F2 178.9(3) . . ?
F1 P F2 86.2(3) . . ?
F3 P F2 86.3(3) . . ?

loop_
_geom_bond_atom_site_label_1
_geom_bond_atom_site_label_2
_geom_bond_distance
_geom_bond_site_symmetry_2
_geom_bond_publ_flag
Cu O8 1.927(2) . ?
Cu O9 1.962(2) . ?
Cu N21 1.972(3) . ?
Cu N10 1.985(3) . ?
C1 O6 1.359(4) . ?
C1 C2 1.361(5) . ?
C1 C7 1.484(5) . ?
C2 O8 1.333(4) . ?
C2 C3 1.432(5) . ?
C3 O9 1.279(4) . ?
C3 C4 1.416(5) . ?
C4 C5 1.334(6) . ?
C4 H4 0.9300 . ?
C5 O6 1.335(5) . ?
C5 H5 0.9300 . ?
C7 H7A 0.9600 . ?
C7 H7B 0.9600 . ?
C7 H7C 0.9600 . ?
N10 C11 1.340(5) . ?
N10 C15 1.346(4) . ?
C11 C12 1.381(5) . ?
C11 H11 0.9300 . ?
C12 C13 1.378(6) . ?
C12 H12 0.9300 . ?
C13 C14 1.376(6) . ?
C13 H13 0.9300 . ?
C14 C15 1.386(5) . ?
C14 H14 0.9300 . ?
C15 C16 1.475(5) . ?
C16 N21 1.350(4) . ?
C16 C17 1.386(5) . ?
C17 C18 1.384(6) . ?
C17 H17 0.9300 . ?
C18 C19 1.375(6) . ?
C18 H18 0.9300 . ?
C19 C20 1.378(5) . ?
C19 H19 0.9300 . ?
C20 N21 1.336(5) . ?
C20 H20 0.9300 . ?
P F4 1.528(4) . ?
P F6 1.530(4) . ?
P F5 1.531(4) . ?
P F1 1.546(4) . ?
P F3 1.562(4) . ?
P F2 1.568(4) . ?

loop_
_geom_torsion_atom_site_label_1
_geom_torsion_atom_site_label_2
_geom_torsion_atom_site_label_3
_geom_torsion_atom_site_label_4
_geom_torsion
_geom_torsion_site_symmetry_1
_geom_torsion_site_symmetry_2
_geom_torsion_site_symmetry_3
_geom_torsion_site_symmetry_4
_geom_torsion_publ_flag
O6 C1 C2 O8 -176.4(3) . . . . ?
C7 C1 C2 O8 5.4(6) . . . . ?
O6 C1 C2 C3 5.3(5) . . . . ?
C7 C1 C2 C3 -172.9(3) . . . . ?
O8 C2 C3 O9 -5.1(5) . . . . ?
C1 C2 C3 O9 173.3(3) . . . . ?
O8 C2 C3 C4 175.5(3) . . . . ?
C1 C2 C3 C4 -6.1(5) . . . . ?
O9 C3 C4 C5 -176.5(4) . . . . ?
C2 C3 C4 C5 2.9(6) . . . . ?
C3 C4 C5 O6 1.2(7) . . . . ?
C4 C5 O6 C1 -2.2(6) . . . . ?
C2 C1 O6 C5 -1.2(5) . . . . ?
C7 C1 O6 C5 177.2(4) . . . . ?
C1 C2 O8 Cu -166.1(3) . . . . ?
C3 C2 O8 Cu 12.2(4) . . . . ?
C4 C3 O9 Cu 174.4(3) . . . . ?
C2 C3 O9 Cu -4.9(4) . . . . ?
C15 N10 C11 C12 -0.3(5) . . . . ?
Cu N10 C11 C12 -177.8(3) . . . . ?
N10 C11 C12 C13 0.6(6) . . . . ?
C11 C12 C13 C14 0.0(6) . . . . ?
C12 C13 C14 C15 -0.8(6) . . . . ?
C11 N10 C15 C14 -0.5(5) . . . . ?
Cu N10 C15 C14 177.2(3) . . . . ?
C11 N10 C15 C16 179.4(3) . . . . ?
Cu N10 C15 C16 -2.8(4) . . . . ?
C13 C14 C15 N10 1.1(6) . . . . ?
C13 C14 C15 C16 -178.8(3) . . . . ?
N10 C15 C16 N21 4.4(4) . . . . ?
C14 C15 C16 N21 -175.7(3) . . . . ?
N10 C15 C16 C17 -174.4(3) . . . . ?
C14 C15 C16 C17 5.6(6) . . . . ?
N21 C16 C17 C18 1.0(6) . . . . ?
C15 C16 C17 C18 179.7(3) . . . . ?
C16 C17 C18 C19 -1.2(6) . . . . ?
C17 C18 C19 C20 1.0(6) . . . . ?
C18 C19 C20 N21 -0.6(6) . . . . ?
C19 C20 N21 C16 0.5(5) . . . . ?
C19 C20 N21 Cu -174.7(3) . . . . ?
C17 C16 N21 C20 -0.7(5) . . . . ?
C15 C16 N21 C20 -179.5(3) . . . . ?
C17 C16 N21 Cu 175.0(3) . . . . ?
C15 C16 N21 Cu -3.8(4) . . . . ?
